data_4022329
loop_
_publ_author_name
'Alois F\"urstner'
'Anne-Sophie Castanet'
'Karin Radkowski'
'Christian W. Lehmann'

_publ_section_title
;
 Total Synthesis of (S)-(+)-Citreofuran by Ring Closing Alkyne Metathesis
;
_journal_name_full 'Journal of Organic Chemistry'
_journal_page_first 1521
_journal_page_last 1528
_journal_paper_doi 10.1021/jo026686q
_journal_volume 68
_journal_year 2003
_chemical_compound_source 'see paper'
_chemical_formula_sum 'C16 H16 O5'
_chemical_formula_weight 288.29
_space_group_IT_number 4
_symmetry_cell_setting monoclinic
_symmetry_Int_Tables_number 4
_symmetry_space_group_name_Hall 'P 2yb'
_symmetry_space_group_name_H-M 'P 1 21 1'
_atom_sites_solution_hydrogens geom
_atom_sites_solution_primary direct
_atom_sites_solution_secondary difmap
_cell_angle_alpha 90.00
_cell_angle_beta 90.6590(10)
_cell_angle_gamma 90.00
_cell_formula_units_Z 2
_cell_length_a 8.04240(10)
_cell_length_b 6.08870(10)
_cell_length_c 13.8157(2)
_cell_measurement_reflns_used 22549
_cell_measurement_temperature 100
_cell_measurement_theta_max 33.14
_cell_measurement_theta_min 2.91
_cell_volume 676.479(17)
_computing_cell_refinement 'Denzo / Scalepack (Otwinowski 1997)'
_computing_data_collection 'Collect software (Nonius, 1998)'
_computing_data_reduction 'Denzo / Scalepack (Otwinowski 1997)'
_computing_molecular_graphics 'ORTEP (Johnson, 1976)'
_computing_structure_refinement 'SHELXL-97 (Sheldrick, 1997)'
_computing_structure_solution 'SHELXS-97 (Sheldrick, 1990)'
_diffrn_ambient_temperature 100
_diffrn_measured_fraction_theta_full 0.995
_diffrn_measured_fraction_theta_max 0.996
_diffrn_measurement_device_type 'Nonius KappaCCD'
_diffrn_measurement_method 'CCD \w-scan'
_diffrn_radiation_monochromator graphite
_diffrn_radiation_source '0.3 mm focus rotating anode'
_diffrn_radiation_type MoK\a
_diffrn_radiation_wavelength 0.71073
_diffrn_reflns_av_R_equivalents 0.0748
_diffrn_reflns_av_sigmaI/netI 0.0597
_diffrn_reflns_limit_h_max 12
_diffrn_reflns_limit_h_min -12
_diffrn_reflns_limit_k_max 9
_diffrn_reflns_limit_k_min -9
_diffrn_reflns_limit_l_max 21
_diffrn_reflns_limit_l_min -21
_diffrn_reflns_number 21322
_diffrn_reflns_theta_full 27.50
_diffrn_reflns_theta_max 33.15
_diffrn_reflns_theta_min 4.20
_diffrn_standards_decay_% 0.00
_diffrn_standards_number 0
_exptl_absorpt_coefficient_mu 0.105
_exptl_absorpt_correction_T_max 0.9947
_exptl_absorpt_correction_T_min 0.9854
_exptl_absorpt_correction_type gaussian
_exptl_absorpt_process_details 'XPREP, Siemens (1995)'
_exptl_crystal_colour colorless
_exptl_crystal_density_diffrn 1.415
_exptl_crystal_density_meas ?
_exptl_crystal_density_method none
_exptl_crystal_description block
_exptl_crystal_F_000 304
_exptl_crystal_size_max 0.14
_exptl_crystal_size_mid 0.08
_exptl_crystal_size_min 0.05
_refine_diff_density_max 0.352
_refine_diff_density_min -0.273
_refine_diff_density_rms 0.067
_refine_ls_abs_structure_details 'Flack, H. D. (1983). Acta Cryst. A39, 876-881'
_refine_ls_abs_structure_Flack 0.8(7)
_refine_ls_extinction_method none
_refine_ls_goodness_of_fit_ref 1.014
_refine_ls_hydrogen_treatment constr
_refine_ls_matrix_type full
_refine_ls_number_parameters 193
_refine_ls_number_reflns 5165
_refine_ls_number_restraints 1
_refine_ls_restrained_S_all 1.014
_refine_ls_R_factor_all 0.0617
_refine_ls_R_factor_gt 0.0486
_refine_ls_shift/su_max 0.006
_refine_ls_shift/su_mean 0.000
_refine_ls_structure_factor_coef Fsqd
_refine_ls_weighting_details 'calc w=1/[\s^2^(Fo^2^)+(0.0659P)^2^+0.0743P] where P=(Fo^2^+2Fc^2^)/3'
_refine_ls_weighting_scheme calc
_refine_ls_wR_factor_gt 0.1125
_refine_ls_wR_factor_ref 0.1195
_reflns_number_gt 4422
_reflns_number_total 5165
_reflns_threshold_expression I>2\s(I)
_cod_data_source_file jo026686qsi20021213_051736.cif
_cod_data_source_block 4283
_cod_depositor_comments
;
The following automatic conversions were performed:
'_geom_bond_publ_flag' value 'N' changed to 'n' according to
'/home/saulius/struct/CIF-dictionaries/cif_core.dic' dictionary named
'cif_core.dic' version 2.4.1 from 2010-06-29 (16
times).

'_geom_angle_publ_flag' value 'N' changed to 'n' according to
'/home/saulius/struct/CIF-dictionaries/cif_core.dic' dictionary named
'cif_core.dic' version 2.4.1 from 2010-06-29 (34 times).

Automatic conversion script
Id: cif_fix_enum 1527 2010-12-29 10:47:43Z saulius 

The following automatic conversions were performed:

'_exptl_crystal_density_meas' value 'none' was changed to '?' - the
value is perceived as not measured.

Automatic conversion script
Id: cif_fix_values 3008 2015-01-20 13:52:24Z robertas 
;
_cod_original_sg_symbol_H-M 'P 21'
_cod_database_code 4022329

loop_
_symmetry_equiv_pos_as_xyz
'x, y, z'
'-x, y+1/2, -z'

loop_
_atom_site_label
_atom_site_type_symbol
_atom_site_fract_x
_atom_site_fract_y
_atom_site_fract_z
_atom_site_U_iso_or_equiv
_atom_site_adp_type
_atom_site_occupancy
_atom_site_symmetry_multiplicity
_atom_site_calc_flag
_atom_site_refinement_flags
O1 O 0.77547(13) 1.06574(18) 0.63741(7) 0.0176(2) Uani 1 1 d .
C1 C 0.70684(17) 1.1603(2) 0.70287(10) 0.0143(2) Uani 1 1 d .
C2 C 0.53432(18) 1.2578(2) 0.69547(10) 0.0159(2) Uani 1 1 d .
H2A H 0.5418 1.4043 0.6647 0.019 Uiso 1 1 calc R
H2B H 0.4908 1.2787 0.7616 0.019 Uiso 1 1 calc R
C3 C 0.41197(17) 1.1179(2) 0.63777(10) 0.0139(2) Uani 1 1 d .
C4 C 0.36070(17) 1.1925(2) 0.54659(10) 0.0154(2) Uani 1 1 d .
H4 H 0.4087 1.3210 0.5196 0.019 Uiso 1 1 calc R
O5 O 0.18637(13) 1.13701(19) 0.40360(7) 0.0173(2) Uani 1 1 d .
H5 H 0.2201 1.2646 0.3915 0.026 Uiso 1 1 calc R
C5 C 0.23850(17) 1.0768(2) 0.49543(9) 0.0146(2) Uani 1 1 d .
C6 C 0.16215(17) 0.8936(2) 0.53475(10) 0.0151(2) Uani 1 1 d .
H6 H 0.0764 0.8193 0.5000 0.018 Uiso 1 1 calc R
O7 O 0.13821(14) 0.64299(19) 0.66789(8) 0.0198(2) Uani 1 1 d .
H7 H 0.0462 0.6192 0.6405 0.030 Uiso 1 1 calc R
C7 C 0.21301(17) 0.8202(2) 0.62572(10) 0.0144(2) Uani 1 1 d .
C8 C 0.34345(17) 0.9240(2) 0.67693(10) 0.0138(2) Uani 1 1 d .
O9 O 0.57502(12) 0.83058(17) 0.77968(7) 0.01531(19) Uani 1 1 d .
C9 C 0.40401(17) 0.8288(2) 0.76803(10) 0.0135(2) Uani 1 1 d .
C10 C 0.33606(18) 0.7324(3) 0.84716(10) 0.0178(3) Uani 1 1 d .
H10 H 0.2212 0.7064 0.8575 0.021 Uiso 1 1 calc R
C11 C 0.47089(19) 0.6772(3) 0.91227(10) 0.0185(3) Uani 1 1 d .
H11 H 0.4620 0.6096 0.9740 0.022 Uiso 1 1 calc R
C12 C 0.61282(18) 0.7406(2) 0.86831(10) 0.0159(2) Uani 1 1 d .
C13 C 0.79305(18) 0.7241(3) 0.89382(11) 0.0192(3) Uani 1 1 d .
H13A H 0.8484 0.6390 0.8423 0.023 Uiso 1 1 calc R
H13B H 0.8036 0.6383 0.9544 0.023 Uiso 1 1 calc R
C14 C 0.88960(18) 0.9422(3) 0.90779(11) 0.0181(3) Uani 1 1 d .
H14A H 0.8249 1.0374 0.9516 0.022 Uiso 1 1 calc R
H14B H 0.9965 0.9086 0.9409 0.022 Uiso 1 1 calc R
C15 C 0.92689(17) 1.0725(3) 0.81611(10) 0.0159(2) Uani 1 1 d .
H15 H 0.9554 0.9693 0.7625 0.019 Uiso 1 1 calc R
O16 O 0.77497(13) 1.19446(17) 0.79061(7) 0.0164(2) Uani 1 1 d .
C17 C 1.06656(18) 1.2370(3) 0.83058(11) 0.0192(3) Uani 1 1 d .
H17A H 1.0380 1.3382 0.8830 0.029 Uiso 1 1 calc R
H17B H 1.0824 1.3202 0.7707 0.029 Uiso 1 1 calc R
H17C H 1.1695 1.1590 0.8474 0.029 Uiso 1 1 calc R

loop_
_atom_site_aniso_label
_atom_site_aniso_U_11
_atom_site_aniso_U_22
_atom_site_aniso_U_33
_atom_site_aniso_U_23
_atom_site_aniso_U_13
_atom_site_aniso_U_12
O1 0.0192(5) 0.0182(5) 0.0154(4) 0.0002(4) 0.0005(4) -0.0013(4)
C1 0.0154(5) 0.0119(6) 0.0155(6) 0.0012(4) -0.0021(4) -0.0023(5)
C2 0.0160(6) 0.0143(6) 0.0174(6) -0.0006(5) -0.0037(5) 0.0003(5)
C3 0.0134(5) 0.0131(6) 0.0152(6) 0.0003(5) -0.0013(4) 0.0012(5)
C4 0.0143(5) 0.0159(6) 0.0161(6) 0.0019(5) -0.0015(4) -0.0003(5)
O5 0.0184(5) 0.0192(5) 0.0143(4) 0.0040(4) -0.0040(4) 0.0000(4)
C5 0.0137(5) 0.0169(6) 0.0131(5) 0.0010(5) -0.0010(4) 0.0026(5)
C6 0.0133(6) 0.0176(6) 0.0144(6) -0.0002(5) -0.0019(4) 0.0000(5)
O7 0.0191(5) 0.0202(5) 0.0199(5) 0.0057(4) -0.0067(4) -0.0076(4)
C7 0.0149(6) 0.0142(6) 0.0141(6) 0.0017(5) -0.0002(4) -0.0007(5)
C8 0.0139(5) 0.0137(6) 0.0136(6) 0.0007(5) -0.0016(4) 0.0007(5)
O9 0.0137(4) 0.0179(5) 0.0142(4) 0.0033(4) -0.0022(3) -0.0006(4)
C9 0.0122(5) 0.0133(5) 0.0150(6) 0.0010(5) -0.0028(4) -0.0005(5)
C10 0.0149(5) 0.0207(7) 0.0179(6) 0.0029(5) -0.0010(5) -0.0009(5)
C11 0.0213(6) 0.0189(7) 0.0154(6) 0.0039(5) -0.0024(5) -0.0009(5)
C12 0.0182(6) 0.0141(6) 0.0152(6) 0.0036(5) -0.0045(5) -0.0007(5)
C13 0.0174(6) 0.0177(7) 0.0223(7) 0.0026(5) -0.0053(5) 0.0004(5)
C14 0.0168(6) 0.0207(7) 0.0169(6) 0.0010(5) -0.0030(5) -0.0014(5)
C15 0.0142(5) 0.0169(6) 0.0166(6) -0.0003(5) -0.0017(5) 0.0022(5)
O16 0.0162(4) 0.0162(5) 0.0166(4) -0.0029(4) -0.0052(3) 0.0027(4)
C17 0.0155(6) 0.0191(7) 0.0228(7) 0.0025(6) -0.0024(5) -0.0002(5)

loop_
_atom_type_symbol
_atom_type_description
_atom_type_scat_dispersion_real
_atom_type_scat_dispersion_imag
_atom_type_scat_source
C C 0.0033 0.0016 'International Tables Vol C Tables 4.2.6.8 and 6.1.1.4'
H H 0.0000 0.0000 'International Tables Vol C Tables 4.2.6.8 and 6.1.1.4'
O O 0.0106 0.0060 'International Tables Vol C Tables 4.2.6.8 and 6.1.1.4'

loop_
_geom_angle_atom_site_label_1
_geom_angle_atom_site_label_2
_geom_angle_atom_site_label_3
_geom_angle
_geom_angle_publ_flag
O1 C1 O16 124.33(13) ?
O1 C1 C2 124.22(13) ?
O16 C1 C2 111.44(12) ?
C1 C2 C3 113.80(12) ?
C1 C2 H2A 108.8 n
C3 C2 H2A 108.8 n
C1 C2 H2B 108.8 n
C3 C2 H2B 108.8 n
H2A C2 H2B 107.7 n
C4 C3 C8 120.30(13) ?
C4 C3 C2 118.24(13) ?
C8 C3 C2 121.35(12) ?
C5 C4 C3 119.45(13) ?
C5 C4 H4 120.3 n
C3 C4 H4 120.3 n
C5 O5 H5 109.5 n
O5 C5 C6 116.24(12) ?
O5 C5 C4 122.41(13) ?
C6 C5 C4 121.35(13) ?
C5 C6 C7 119.02(13) ?
C5 C6 H6 120.5 n
C7 C6 H6 120.5 n
C7 O7 H7 109.5 n
O7 C7 C6 120.77(12) ?
O7 C7 C8 117.94(12) ?
C6 C7 C8 121.29(13) ?
C7 C8 C3 118.31(12) ?
C7 C8 C9 119.50(12) ?
C3 C8 C9 122.19(12) ?
C12 O9 C9 108.09(11) ?
C10 C9 O9 108.54(12) ?
C10 C9 C8 136.78(13) ?
O9 C9 C8 114.68(11) ?
C9 C10 C11 107.21(13) ?
C9 C10 H10 126.4 n
C11 C10 H10 126.4 n
C12 C11 C10 106.59(13) ?
C12 C11 H11 126.7 n
C10 C11 H11 126.7 n
C11 C12 O9 109.54(12) ?
C11 C12 C13 134.14(13) ?
O9 C12 C13 116.26(12) ?
C12 C13 C14 117.16(13) ?
C12 C13 H13A 108.0 n
C14 C13 H13A 108.0 n
C12 C13 H13B 108.0 n
C14 C13 H13B 108.0 n
H13A C13 H13B 107.3 n
C15 C14 C13 116.42(12) ?
C15 C14 H14A 108.2 n
C13 C14 H14A 108.2 n
C15 C14 H14B 108.2 n
C13 C14 H14B 108.2 n
H14A C14 H14B 107.3 n
O16 C15 C17 108.08(12) ?
O16 C15 C14 106.91(11) ?
C17 C15 C14 112.71(12) ?
O16 C15 H15 109.7 n
C17 C15 H15 109.7 n
C14 C15 H15 109.7 n
C1 O16 C15 117.94(11) ?
C15 C17 H17A 109.5 n
C15 C17 H17B 109.5 n
H17A C17 H17B 109.5 n
C15 C17 H17C 109.5 n
H17A C17 H17C 109.5 n
H17B C17 H17C 109.5 n

loop_
_geom_bond_atom_site_label_1
_geom_bond_atom_site_label_2
_geom_bond_distance
_geom_bond_publ_flag
O1 C1 1.2106(17) ?
C1 O16 1.3407(16) ?
C1 C2 1.511(2) ?
C2 C3 1.5203(19) ?
C2 H2A 0.9900 n
C2 H2B 0.9900 n
C3 C4 1.3969(19) ?
C3 C8 1.413(2) ?
C4 C5 1.395(2) ?
C4 H4 0.9500 n
O5 C5 1.3812(16) ?
O5 H5 0.8400 n
C5 C6 1.387(2) ?
C6 C7 1.3910(19) ?
C6 H6 0.9500 n
O7 C7 1.3687(17) ?
O7 H7 0.8400 n
C7 C8 1.4085(18) ?
C8 C9 1.4641(18) ?
O9 C12 1.3724(16) ?
O9 C9 1.3829(16) ?
C9 C10 1.3609(19) ?
C10 C11 1.441(2) ?
C10 H10 0.9500 n
C11 C12 1.355(2) ?
C11 H11 0.9500 n
C12 C13 1.491(2) ?
C13 C14 1.549(2) ?
C13 H13A 0.9900 n
C13 H13B 0.9900 n
C14 C15 1.527(2) ?
C14 H14A 0.9900 n
C14 H14B 0.9900 n
C15 O16 1.4692(17) ?
C15 C17 1.517(2) ?
C15 H15 1.0000 n
C17 H17A 0.9800 n
C17 H17B 0.9800 n
C17 H17C 0.9800 n

loop_
_geom_torsion_atom_site_label_1
_geom_torsion_atom_site_label_2
_geom_torsion_atom_site_label_3
_geom_torsion_atom_site_label_4
_geom_torsion
O1 C1 C2 C3 39.1(2)
C1 C2 C3 C4 -108.74(15)
C2 C3 C4 C5 -174.83(13)
C3 C4 C5 C6 2.5(2)
C4 C5 C6 C7 -2.2(2)
C5 C6 C7 C8 -2.0(2)
C6 C7 C8 C9 -174.00(12)
C7 C8 C9 O9 138.30(13)
C8 C9 O9 C12 178.92(12)
C9 O9 C12 C13 178.95(13)
O9 C12 C13 C14 65.77(18)
C12 C13 C14 C15 -72.89(17)
C13 C14 C15 O16 80.57(15)

loop_
_cod_related_entry_id
_cod_related_entry_database
_cod_related_entry_code
1 ChemSpider 8441583
